data_7034273
loop_
_publ_author_name
'Zhang, Qing'
'Chen, Jun'
'Wu, Xiao-Yuan'
'Chen, Xu-Lin'
'Yu, Rongmin'
'Lu, Can-Zhong'

_publ_section_title
;
 Outstanding blue delayed fluorescence and significant processing
 stability of cuprous complexes with functional pyridine-pyrazolate
 diimine ligands.
;
_journal_issue 15
_journal_name_full 'Dalton transactions (Cambridge, England : 2003)'
_journal_page_first 6706
_journal_page_last 6710
_journal_paper_doi 10.1039/c5dt00865d
_journal_volume 44
_journal_year 2015
_chemical_formula_moiety 'C54 H45 B Cu F7 N3 O2 P2'
_chemical_formula_sum 'C54 H45 B Cu F7 N3 O2 P2'
_chemical_formula_weight 1037.22
_chemical_name_systematic
; 
 ? 
;
_space_group_IT_number 56
_symmetry_cell_setting orthorhombic
_symmetry_space_group_name_Hall '-P 2ab 2ac'
_symmetry_space_group_name_H-M 'P c c n'
_atom_sites_solution_hydrogens geom
_atom_sites_solution_primary direct
_atom_sites_solution_secondary difmap
_audit_creation_method SHELXL-97
_audit_update_record
;
2015-02-04 deposited with the CCDC.
2015-03-04 downloaded from the CCDC.
;
_cell_angle_alpha 90.00
_cell_angle_beta 90.00
_cell_angle_gamma 90.00
_cell_formula_units_Z 8
_cell_length_a 22.9494(3)
_cell_length_b 19.5135(2)
_cell_length_c 21.4611(2)
_cell_measurement_reflns_used 11623
_cell_measurement_temperature 293(2)
_cell_measurement_theta_max 71.1880
_cell_measurement_theta_min 2.9370
_cell_volume 9610.78(18)
_computing_structure_refinement 'SHELXL-97 (Sheldrick, 1997)'
_computing_structure_solution 'SHELXS-97 (Sheldrick, 1990)'
_diffrn_ambient_temperature 293(2)
_diffrn_detector_area_resol_mean 10.3503
_diffrn_measured_fraction_theta_full 0.976
_diffrn_measured_fraction_theta_max 0.976
_diffrn_measurement_device_type 'SuperNova, Dual, Cu at zero, Atlas'
_diffrn_measurement_method '\w scans'
_diffrn_radiation_monochromator mirror
_diffrn_radiation_source 'fine-focus sealed tube'
_diffrn_radiation_type CuK\a
_diffrn_radiation_wavelength 1.54178
_diffrn_reflns_av_R_equivalents 0.0217
_diffrn_reflns_av_sigmaI/netI 0.0221
_diffrn_reflns_limit_h_max 26
_diffrn_reflns_limit_h_min -27
_diffrn_reflns_limit_k_max 23
_diffrn_reflns_limit_k_min -23
_diffrn_reflns_limit_l_max 25
_diffrn_reflns_limit_l_min -26
_diffrn_reflns_number 24177
_diffrn_reflns_theta_full 71.11
_diffrn_reflns_theta_max 71.11
_diffrn_reflns_theta_min 2.97
_exptl_absorpt_coefficient_mu 1.895
_exptl_absorpt_correction_T_max 1.00000
_exptl_absorpt_correction_T_min 0.93853
_exptl_absorpt_correction_type multi-scan
_exptl_absorpt_process_details
;
CrysAlisPro, Agilent Technologies,
Version 1.171.37.34 (release 22-05-2014 CrysAlis171 .NET)
(compiled May 22 2014,16:03:01)
Empirical absorption correction using spherical harmonics,
 implemented in SCALE3 ABSPACK scaling algorithm.
;
_exptl_crystal_colour colourless
_exptl_crystal_density_diffrn 1.434
_exptl_crystal_density_meas ?
_exptl_crystal_density_method 'not measured'
_exptl_crystal_description Block
_exptl_crystal_F_000 4264
_exptl_crystal_size_max 0.29
_exptl_crystal_size_mid 0.27
_exptl_crystal_size_min 0.26
_refine_diff_density_max 1.160
_refine_diff_density_min -0.860
_refine_diff_density_rms 0.079
_refine_ls_extinction_method none
_refine_ls_goodness_of_fit_ref 0.991
_refine_ls_hydrogen_treatment mixed
_refine_ls_matrix_type full
_refine_ls_number_parameters 616
_refine_ls_number_reflns 9095
_refine_ls_number_restraints 0
_refine_ls_restrained_S_all 0.991
_refine_ls_R_factor_all 0.0746
_refine_ls_R_factor_gt 0.0676
_refine_ls_shift/su_max 0.001
_refine_ls_shift/su_mean 0.000
_refine_ls_structure_factor_coef Fsqd
_refine_ls_weighting_details 'calc w=1/[\s^2^(Fo^2^)+(0.1279P)^2^+20.5199P] where P=(Fo^2^+2Fc^2^)/3'
_refine_ls_weighting_scheme calc
_refine_ls_wR_factor_gt 0.2023
_refine_ls_wR_factor_ref 0.2111
_reflns_number_gt 8023
_reflns_number_total 9095
_reflns_threshold_expression >2sigma(I)
_cod_data_source_file c5dt00865d2.cif
_cod_data_source_block 4
_cod_depositor_comments
;
The following automatic conversions were performed:

'_exptl_crystal_density_meas' value 'not measured' was changed to '?'
- the value is perceived as not measured.

Automatic conversion script
Id: cif_fix_values 3086 2015-02-26 13:12:21Z robertas 

 Adding full bibliography for 7034270--7034274.cif.
;
_cod_database_code 7034273

loop_
_symmetry_equiv_pos_as_xyz
'x, y, z'
'-x+1/2, -y+1/2, z'
'-x, y+1/2, -z+1/2'
'x+1/2, -y, -z+1/2'
'-x, -y, -z'
'x-1/2, y-1/2, -z'
'x, -y-1/2, z-1/2'
'-x-1/2, y, z-1/2'

loop_
_atom_site_label
_atom_site_type_symbol
_atom_site_fract_x
_atom_site_fract_y
_atom_site_fract_z
_atom_site_U_iso_or_equiv
_atom_site_adp_type
_atom_site_occupancy
_atom_site_symmetry_multiplicity
_atom_site_calc_flag
_atom_site_refinement_flags
Cu1 Cu 0.50035(2) 0.23227(3) 0.18483(2) 0.03359(18) Uani 1 1 d .
O1 O 0.61379(10) 0.14272(13) 0.18596(10) 0.0333(5) Uani 1 1 d .
N2 N 0.41718(14) 0.28186(16) 0.17374(15) 0.0389(7) Uani 1 1 d .
F1 F 0.36158(18) 0.36738(19) 0.37852(18) 0.0960(12) Uani 1 1 d .
B1 B 0.3180(2) 0.4807(3) -0.0307(2) 0.0501(11) Uani 1 1 d .
P2 P 0.48871(4) 0.11729(5) 0.17034(4) 0.0328(2) Uani 1 1 d .
N1 N 0.36231(15) 0.28183(19) 0.19751(18) 0.0483(8) Uani 1 1 d .
F2 F 0.32534(15) 0.39026(15) 0.2898(2) 0.0886(11) Uani 1 1 d .
P1 P 0.56493(4) 0.24969(4) 0.26508(4) 0.0311(2) Uani 1 1 d .
N3 N 0.51359(14) 0.29118(16) 0.10117(14) 0.0372(7) Uani 1 1 d .
C4 C 0.64555(16) 0.06151(18) 0.26495(16) 0.0354(7) Uani 1 1 d .
H4A H 0.6560 0.0296 0.2348 0.043 Uiso 1 1 calc R
F4 F 0.41549(13) 0.36290(14) 0.29719(15) 0.0689(8) Uani 1 1 d .
C5 C 0.62066(14) 0.12324(17) 0.24769(15) 0.0303(7) Uani 1 1 d .
F5 F 0.29216(18) 0.5201(3) 0.0104(3) 0.166(3) Uani 1 1 d .
F6 F 0.37560(13) 0.4954(2) -0.03276(17) 0.0957(12) Uani 1 1 d .
C7 C 0.60424(15) 0.09229(18) 0.14063(15) 0.0333(7) Uani 1 1 d .
F7 F 0.29238(17) 0.48569(16) -0.08851(17) 0.0861(10) Uani 1 1 d .
F8 F 0.3092(3) 0.4139(2) -0.01284(19) 0.148(2) Uani 1 1 d .
C9 C 0.64108(17) 0.0182(2) 0.06123(16) 0.0421(8) Uani 1 1 d .
H9A H 0.6722 -0.0005 0.0393 0.051 Uiso 1 1 calc R
C10 C 0.53792(17) 0.0275(2) 0.07907(17) 0.0412(8) Uani 1 1 d .
H10A H 0.5002 0.0146 0.0687 0.049 Uiso 1 1 calc R
C11 C 0.56287(18) 0.2980(2) 0.06794(16) 0.0432(9) Uani 1 1 d .
C12 C 0.58462(18) -0.0006(2) 0.04687(17) 0.0435(9) Uani 1 1 d .
H12A H 0.5779 -0.0324 0.0154 0.052 Uiso 1 1 calc R
C13 C 0.60277(15) 0.17182(17) 0.29166(16) 0.0318(7) Uani 1 1 d .
C14 C 0.45516(16) 0.09632(18) 0.29211(17) 0.0367(7) Uani 1 1 d .
H14A H 0.4381 0.1392 0.2875 0.044 Uiso 1 1 calc R
C15 C 0.44939(17) 0.0618(2) 0.34784(19) 0.0430(8) Uani 1 1 d .
H15A H 0.4271 0.0803 0.3799 0.052 Uiso 1 1 calc R
C16 C 0.6389(2) 0.0952(2) 0.37219(17) 0.0454(9) Uani 1 1 d .
H16A H 0.6454 0.0861 0.4141 0.055 Uiso 1 1 calc R
C17 C 0.54108(16) 0.28646(18) 0.33947(16) 0.0341(7) Uani 1 1 d .
C18 C 0.34587(17) 0.2440(2) 0.2516(2) 0.0461(9) Uani 1 1 d .
C19 C 0.54681(15) 0.07471(18) 0.12644(16) 0.0344(7) Uani 1 1 d .
C20 C 0.41420(18) 0.3200(2) 0.12232(19) 0.0429(8) Uani 1 1 d .
C21 C 0.46663(18) 0.32918(19) 0.08463(16) 0.0393(8) Uani 1 1 d .
C22 C 0.61317(18) 0.15662(19) 0.35417(16) 0.0407(8) Uani 1 1 d .
H22A H 0.6027 0.1883 0.3845 0.049 Uiso 1 1 calc R
C23 C 0.65127(16) 0.0652(2) 0.10843(16) 0.0387(8) Uani 1 1 d .
H23A H 0.6891 0.0784 0.1184 0.046 Uiso 1 1 calc R
C25 C 0.5666(2) 0.3453(2) 0.01932(18) 0.0492(10) Uani 1 1 d .
H25A H 0.6016 0.3510 -0.0018 0.059 Uiso 1 1 calc R
C26 C 0.5059(2) 0.3356(2) 0.4562(2) 0.0506(10) Uani 1 1 d .
H26A H 0.4948 0.3514 0.4954 0.061 Uiso 1 1 calc R
C27 C 0.56748(19) 0.3434(2) 0.3662(2) 0.0513(10) Uani 1 1 d .
H27A H 0.5974 0.3656 0.3452 0.062 Uiso 1 1 calc R
C28 C 0.48607(15) 0.06810(18) 0.24269(17) 0.0348(7) Uani 1 1 d .
C29 C 0.62397(16) 0.30753(18) 0.24427(16) 0.0348(7) Uani 1 1 d .
C30 C 0.7081(2) 0.4059(2) 0.2175(3) 0.0627(13) Uani 1 1 d .
H30A H 0.7368 0.4377 0.2072 0.075 Uiso 1 1 calc R
C31 C 0.42092(16) 0.0919(2) 0.1319(2) 0.0472(10) Uani 1 1 d .
C32 C 0.3899(2) 0.0336(3) 0.1498(3) 0.0658(14) Uani 1 1 d .
H32A H 0.4060 0.0035 0.1787 0.079 Uiso 1 1 calc R
C33 C 0.4771(2) -0.0009(2) 0.3558(2) 0.0535(11) Uani 1 1 d .
H33A H 0.4742 -0.0240 0.3936 0.064 Uiso 1 1 calc R
C34 C 0.3458(2) 0.2743(2) 0.3101(2) 0.0546(11) Uani 1 1 d .
C36 C 0.32829(18) 0.1765(2) 0.2439(3) 0.0535(11) Uani 1 1 d .
H36A H 0.3280 0.1564 0.2046 0.064 Uiso 1 1 calc R
C37 C 0.51265(18) 0.0047(2) 0.2511(2) 0.0476(10) Uani 1 1 d .
H37A H 0.5331 -0.0153 0.2184 0.057 Uiso 1 1 calc R
C38 C 0.3972(2) 0.1368(3) 0.0891(2) 0.0616(13) Uani 1 1 d .
H38A H 0.4172 0.1761 0.0773 0.074 Uiso 1 1 calc R
C39 C 0.65470(19) 0.04765(19) 0.32727(18) 0.0416(8) Uani 1 1 d .
H39A H 0.6715 0.0063 0.3392 0.050 Uiso 1 1 calc R
C40 C 0.4675(2) 0.3752(2) 0.03489(18) 0.0489(10) Uani 1 1 d .
H40A H 0.4343 0.3996 0.0238 0.059 Uiso 1 1 calc R
C42 C 0.67970(18) 0.3021(2) 0.2694(3) 0.0617(13) Uani 1 1 d .
H42A H 0.6891 0.2651 0.2948 0.074 Uiso 1 1 calc R
C44 C 0.6529(2) 0.4127(2) 0.1937(2) 0.0529(10) Uani 1 1 d .
H44A H 0.6438 0.4499 0.1684 0.063 Uiso 1 1 calc R
C47 C 0.5088(2) -0.0286(2) 0.3078(3) 0.0605(13) Uani 1 1 d .
H47A H 0.5278 -0.0702 0.3135 0.073 Uiso 1 1 calc R
C48 C 0.5497(2) 0.3674(3) 0.4239(2) 0.0631(13) Uani 1 1 d .
H48A H 0.5678 0.4057 0.4410 0.076 Uiso 1 1 calc R
C49 C 0.5190(2) 0.3836(2) 0.00247(18) 0.0531(11) Uani 1 1 d .
H49A H 0.5214 0.4147 -0.0303 0.064 Uiso 1 1 calc R
C50 C 0.6104(2) 0.3638(2) 0.2077(2) 0.0495(10) Uani 1 1 d .
H50A H 0.5728 0.3691 0.1923 0.059 Uiso 1 1 calc R
C51 C 0.4784(2) 0.2799(2) 0.4301(2) 0.0568(11) Uani 1 1 d .
H51A H 0.4480 0.2586 0.4513 0.068 Uiso 1 1 calc R
C52 C 0.3281(2) 0.2361(3) 0.3613(3) 0.0664(14) Uani 1 1 d .
H52A H 0.3280 0.2558 0.4007 0.080 Uiso 1 1 calc R
C53 C 0.3110(2) 0.1392(2) 0.2961(3) 0.0671(15) Uani 1 1 d .
H53A H 0.2998 0.0937 0.2917 0.080 Uiso 1 1 calc R
C54 C 0.7212(2) 0.3520(3) 0.2565(4) 0.085(2) Uani 1 1 d .
H54A H 0.7581 0.3490 0.2743 0.102 Uiso 1 1 calc R
C55 C 0.3261(2) 0.3186(3) 0.1607(3) 0.0679(14) Uani 1 1 d .
H55A H 0.2864 0.3253 0.1674 0.081 Uiso 1 1 calc R
C56 C 0.3121(2) 0.0640(5) 0.0823(3) 0.104(3) Uani 1 1 d .
H56A H 0.2757 0.0547 0.0654 0.125 Uiso 1 1 calc R
C57 C 0.3106(2) 0.1691(3) 0.3539(3) 0.0730(16) Uani 1 1 d .
H57A H 0.2984 0.1440 0.3883 0.088 Uiso 1 1 calc R
C58 C 0.3357(2) 0.0202(4) 0.1252(3) 0.090(2) Uani 1 1 d .
H58A H 0.3152 -0.0185 0.1377 0.108 Uiso 1 1 calc R
C59 C 0.3578(2) 0.3444(3) 0.1121(3) 0.0644(13) Uani 1 1 d .
H59A H 0.3447 0.3719 0.0796 0.077 Uiso 1 1 calc R
C60 C 0.3421(2) 0.1220(4) 0.0638(3) 0.089(2) Uani 1 1 d .
H60A H 0.3257 0.1513 0.0345 0.107 Uiso 1 1 calc R
C61 C 0.3623(2) 0.3483(3) 0.3183(3) 0.0672(14) Uani 1 1 d .
C62 C 0.6133(2) 0.2536(3) 0.0825(2) 0.0565(11) Uani 1 1 d .
H62A H 0.6037 0.2241 0.1168 0.085 Uiso 1 1 calc R
H62B H 0.6462 0.2815 0.0933 0.085 Uiso 1 1 calc R
H62C H 0.6227 0.2262 0.0467 0.085 Uiso 1 1 calc R
C65 C 0.4956(2) 0.2553(2) 0.3723(2) 0.0544(11) Uani 1 1 d .
H65A H 0.4767 0.2176 0.3551 0.065 Uiso 1 1 calc R
C1 C 0.2033(4) 0.6520(4) 0.0512(4) 0.102(2) Uiso 1 1 d .
H1A H 0.1803 0.6245 0.0234 0.152 Uiso 1 1 calc R
H1B H 0.1786 0.6842 0.0723 0.152 Uiso 1 1 calc R
H1C H 0.2220 0.6229 0.0812 0.152 Uiso 1 1 calc R
C2 C 0.2456(4) 0.6874(5) 0.0170(5) 0.120(3) Uiso 1 1 d .
H2A H 0.2476 0.6795 -0.0257 0.144 Uiso 1 1 calc R
O3 O 0.2838(5) 0.7322(7) 0.0421(6) 0.239(5) Uiso 1 1 d .

loop_
_atom_site_aniso_label
_atom_site_aniso_U_11
_atom_site_aniso_U_22
_atom_site_aniso_U_33
_atom_site_aniso_U_23
_atom_site_aniso_U_13
_atom_site_aniso_U_12
Cu1 0.0354(3) 0.0362(3) 0.0291(3) 0.00260(19) -0.00235(19) 0.00105(19)
O1 0.0381(12) 0.0390(13) 0.0230(11) -0.0014(9) -0.0030(9) 0.0014(10)
N2 0.0375(16) 0.0378(15) 0.0413(16) 0.0006(13) -0.0017(13) 0.0023(13)
F1 0.114(3) 0.082(2) 0.093(2) -0.037(2) 0.035(2) -0.016(2)
B1 0.049(3) 0.057(3) 0.045(2) 0.001(2) 0.016(2) 0.004(2)
P2 0.0306(4) 0.0361(5) 0.0318(4) -0.0052(3) -0.0007(3) 0.0012(3)
N1 0.0370(17) 0.0497(18) 0.058(2) 0.0089(16) 0.0053(15) 0.0087(14)
F2 0.076(2) 0.0411(14) 0.149(3) -0.0020(18) 0.015(2) -0.0008(14)
P1 0.0359(4) 0.0310(4) 0.0263(4) 0.0006(3) -0.0017(3) 0.0010(3)
N3 0.0449(16) 0.0399(16) 0.0267(14) -0.0008(12) 0.0004(12) 0.0016(13)
C4 0.0436(19) 0.0327(17) 0.0300(16) -0.0028(14) -0.0025(14) 0.0011(14)
F4 0.0665(17) 0.0544(15) 0.086(2) -0.0087(15) 0.0138(15) -0.0159(13)
C5 0.0327(16) 0.0336(16) 0.0246(15) 0.0009(13) -0.0026(12) -0.0038(13)
F5 0.076(2) 0.224(6) 0.198(5) -0.167(5) 0.058(3) -0.051(3)
F6 0.0440(15) 0.160(4) 0.083(2) 0.000(2) 0.0156(15) 0.0062(19)
C7 0.0371(17) 0.0400(18) 0.0229(15) -0.0022(13) -0.0016(13) 0.0033(14)
F7 0.104(2) 0.0644(18) 0.090(2) 0.0223(17) -0.036(2) -0.0073(17)
F8 0.292(7) 0.080(3) 0.071(2) 0.034(2) -0.055(3) -0.043(4)
C9 0.0426(19) 0.055(2) 0.0286(17) -0.0055(16) 0.0025(15) 0.0115(17)
C10 0.0381(19) 0.050(2) 0.0358(18) -0.0077(16) -0.0043(15) 0.0038(16)
C11 0.053(2) 0.050(2) 0.0258(17) 0.0002(16) 0.0046(15) 0.0014(17)
C12 0.050(2) 0.052(2) 0.0276(17) -0.0127(16) -0.0041(15) 0.0078(18)
C13 0.0369(17) 0.0288(16) 0.0296(16) -0.0001(13) -0.0021(13) -0.0023(13)
C14 0.0367(17) 0.0327(17) 0.0408(19) -0.0036(15) 0.0019(15) -0.0004(14)
C15 0.044(2) 0.043(2) 0.042(2) 0.0019(16) 0.0082(16) -0.0050(16)
C16 0.072(3) 0.041(2) 0.0237(16) -0.0001(15) -0.0050(17) 0.0077(18)
C17 0.0399(18) 0.0320(16) 0.0305(16) 0.0005(14) -0.0002(14) 0.0030(14)
C18 0.0325(17) 0.041(2) 0.064(3) 0.0047(19) 0.0087(18) 0.0049(15)
C19 0.0354(17) 0.0400(18) 0.0280(16) -0.0036(14) -0.0004(13) 0.0034(14)
C20 0.046(2) 0.042(2) 0.041(2) 0.0005(16) -0.0042(16) 0.0085(16)
C21 0.051(2) 0.0380(18) 0.0292(17) -0.0018(14) -0.0048(15) 0.0052(16)
C22 0.062(2) 0.0347(18) 0.0253(16) -0.0018(14) -0.0036(15) 0.0035(17)
C23 0.0339(17) 0.054(2) 0.0281(16) -0.0041(15) -0.0013(14) 0.0055(15)
C25 0.066(3) 0.052(2) 0.0298(18) 0.0047(17) 0.0059(17) 0.001(2)
C26 0.059(3) 0.053(2) 0.040(2) -0.0092(18) 0.0058(18) 0.0081(19)
C27 0.048(2) 0.054(2) 0.052(2) -0.021(2) 0.0085(18) -0.0084(19)
C28 0.0310(16) 0.0311(16) 0.0423(19) -0.0020(14) 0.0041(14) -0.0043(13)
C29 0.0419(18) 0.0303(16) 0.0321(17) -0.0012(13) 0.0027(14) 0.0020(14)
C30 0.047(2) 0.044(2) 0.097(4) 0.018(2) 0.026(2) 0.0026(18)
C31 0.0305(17) 0.059(2) 0.052(2) -0.025(2) -0.0026(16) 0.0059(16)
C32 0.041(2) 0.077(3) 0.079(3) -0.042(3) 0.006(2) -0.011(2)
C33 0.053(2) 0.047(2) 0.060(3) 0.018(2) 0.016(2) -0.0017(19)
C34 0.049(2) 0.048(2) 0.067(3) 0.000(2) 0.017(2) -0.0031(18)
C36 0.036(2) 0.044(2) 0.080(3) -0.003(2) 0.004(2) 0.0058(16)
C37 0.047(2) 0.0328(18) 0.063(3) 0.0013(17) 0.0210(19) 0.0010(16)
C38 0.046(2) 0.092(4) 0.047(2) -0.035(2) -0.0128(19) 0.023(2)
C39 0.058(2) 0.0296(17) 0.0368(19) 0.0023(15) -0.0040(16) 0.0037(16)
C40 0.067(3) 0.045(2) 0.0343(19) 0.0020(16) -0.0056(18) 0.0111(19)
C42 0.036(2) 0.046(2) 0.103(4) 0.030(2) 0.008(2) 0.0052(17)
C44 0.072(3) 0.035(2) 0.051(2) 0.0114(18) 0.000(2) -0.0049(19)
C47 0.058(3) 0.039(2) 0.084(4) 0.020(2) 0.026(2) 0.0102(19)
C48 0.061(3) 0.065(3) 0.063(3) -0.033(2) 0.012(2) -0.013(2)
C49 0.082(3) 0.050(2) 0.0276(18) 0.0087(17) 0.0011(19) 0.006(2)
C50 0.062(3) 0.0384(19) 0.049(2) 0.0091(17) -0.0159(19) -0.0071(18)
C51 0.073(3) 0.053(2) 0.044(2) -0.0018(19) 0.016(2) -0.007(2)
C52 0.065(3) 0.068(3) 0.066(3) 0.008(2) 0.025(3) -0.001(2)
C53 0.040(2) 0.040(2) 0.121(5) 0.008(3) 0.021(3) 0.0022(18)
C54 0.033(2) 0.057(3) 0.165(6) 0.041(4) 0.011(3) 0.005(2)
C55 0.043(2) 0.076(3) 0.084(4) 0.021(3) 0.002(2) 0.018(2)
C56 0.034(2) 0.179(8) 0.100(5) -0.106(5) -0.006(3) 0.001(4)
C57 0.060(3) 0.064(3) 0.095(4) 0.025(3) 0.037(3) 0.008(2)
C58 0.038(2) 0.130(6) 0.103(5) -0.076(5) 0.006(3) -0.022(3)
C59 0.054(3) 0.068(3) 0.071(3) 0.016(3) -0.004(2) 0.021(2)
C60 0.051(3) 0.148(6) 0.067(3) -0.064(4) -0.027(3) 0.043(4)
C61 0.066(3) 0.054(3) 0.081(4) -0.008(3) 0.020(3) -0.003(2)
C62 0.053(2) 0.070(3) 0.047(2) 0.020(2) 0.017(2) 0.009(2)
C65 0.072(3) 0.051(2) 0.041(2) -0.0088(19) 0.014(2) -0.021(2)

loop_
_atom_type_symbol
_atom_type_description
_atom_type_scat_dispersion_real
_atom_type_scat_dispersion_imag
_atom_type_scat_source
C C 0.0181 0.0091 'International Tables Vol C Tables 4.2.6.8 and 6.1.1.4'
H H 0.0000 0.0000 'International Tables Vol C Tables 4.2.6.8 and 6.1.1.4'
B B 0.0090 0.0039 'International Tables Vol C Tables 4.2.6.8 and 6.1.1.4'
N N 0.0311 0.0180 'International Tables Vol C Tables 4.2.6.8 and 6.1.1.4'
O O 0.0492 0.0322 'International Tables Vol C Tables 4.2.6.8 and 6.1.1.4'
F F 0.0727 0.0534 'International Tables Vol C Tables 4.2.6.8 and 6.1.1.4'
P P 0.2955 0.4335 'International Tables Vol C Tables 4.2.6.8 and 6.1.1.4'
Cu Cu -1.9646 0.5888 'International Tables Vol C Tables 4.2.6.8 and 6.1.1.4'

loop_
_geom_angle_atom_site_label_1
_geom_angle_atom_site_label_2
_geom_angle_atom_site_label_3
_geom_angle
_geom_angle_site_symmetry_1
_geom_angle_site_symmetry_3
N3 Cu1 N2 78.06(12) . .
N3 Cu1 P2 115.34(9) . .
N2 Cu1 P2 108.85(9) . .
N3 Cu1 P1 117.06(9) . .
N2 Cu1 P1 126.03(9) . .
P2 Cu1 P1 108.87(4) . .
C5 O1 C7 119.2(3) . .
C20 N2 N1 105.3(3) . .
C20 N2 Cu1 112.8(3) . .
N1 N2 Cu1 141.3(3) . .
F5 B1 F6 109.9(5) . .
F5 B1 F7 111.8(5) . .
F6 B1 F7 111.9(4) . .
F5 B1 F8 107.6(5) . .
F6 B1 F8 110.7(5) . .
F7 B1 F8 104.8(4) . .
C28 P2 C31 102.27(19) . .
C28 P2 C19 102.88(16) . .
C31 P2 C19 105.36(16) . .
C28 P2 Cu1 113.89(12) . .
C31 P2 Cu1 115.29(14) . .
C19 P2 Cu1 115.53(12) . .
C55 N1 N2 110.5(4) . .
C55 N1 C18 125.9(4) . .
N2 N1 C18 123.4(3) . .
C29 P1 C17 101.15(16) . .
C29 P1 C13 103.71(16) . .
C17 P1 C13 101.19(16) . .
C29 P1 Cu1 112.84(12) . .
C17 P1 Cu1 121.19(12) . .
C13 P1 Cu1 114.48(11) . .
C11 N3 C21 118.4(3) . .
C11 N3 Cu1 127.9(3) . .
C21 N3 Cu1 113.5(2) . .
C39 C4 C5 119.5(3) . .
C39 C4 H4A 120.2 . .
C5 C4 H4A 120.2 . .
C4 C5 O1 122.8(3) . .
C4 C5 C13 122.0(3) . .
O1 C5 C13 115.2(3) . .
C23 C7 C19 122.2(3) . .
C23 C7 O1 119.5(3) . .
C19 C7 O1 118.2(3) . .
C12 C9 C23 119.8(3) . .
C12 C9 H9A 120.1 . .
C23 C9 H9A 120.1 . .
C12 C10 C19 120.9(4) . .
C12 C10 H10A 119.5 . .
C19 C10 H10A 119.5 . .
N3 C11 C25 120.9(4) . .
N3 C11 C62 119.2(3) . .
C25 C11 C62 119.8(4) . .
C9 C12 C10 120.5(3) . .
C9 C12 H12A 119.7 . .
C10 C12 H12A 119.7 . .
C22 C13 C5 117.0(3) . .
C22 C13 P1 123.7(3) . .
C5 C13 P1 119.3(3) . .
C15 C14 C28 121.1(3) . .
C15 C14 H14A 119.4 . .
C28 C14 H14A 119.4 . .
C14 C15 C33 119.6(4) . .
C14 C15 H15A 120.2 . .
C33 C15 H15A 120.2 . .
C39 C16 C22 119.6(3) . .
C39 C16 H16A 120.2 . .
C22 C16 H16A 120.2 . .
C27 C17 C65 117.7(4) . .
C27 C17 P1 122.8(3) . .
C65 C17 P1 119.4(3) . .
C36 C18 C34 120.8(4) . .
C36 C18 N1 118.1(4) . .
C34 C18 N1 121.1(4) . .
C10 C19 C7 117.5(3) . .
C10 C19 P2 124.8(3) . .
C7 C19 P2 117.6(3) . .
N2 C20 C59 111.6(4) . .
N2 C20 C21 119.0(3) . .
C59 C20 C21 129.4(4) . .
N3 C21 C40 122.7(4) . .
N3 C21 C20 116.3(3) . .
C40 C21 C20 121.0(4) . .
C16 C22 C13 121.6(3) . .
C16 C22 H22A 119.2 . .
C13 C22 H22A 119.2 . .
C7 C23 C9 119.0(3) . .
C7 C23 H23A 120.5 . .
C9 C23 H23A 120.5 . .
C49 C25 C11 120.6(4) . .
C49 C25 H25A 119.7 . .
C11 C25 H25A 119.7 . .
C48 C26 C51 119.1(4) . .
C48 C26 H26A 120.4 . .
C51 C26 H26A 120.4 . .
C48 C27 C17 120.7(4) . .
C48 C27 H27A 119.6 . .
C17 C27 H27A 119.6 . .
C14 C28 C37 118.5(4) . .
C14 C28 P2 117.2(3) . .
C37 C28 P2 124.2(3) . .
C50 C29 C42 119.1(4) . .
C50 C29 P1 117.7(3) . .
C42 C29 P1 122.8(3) . .
C44 C30 C54 120.1(4) . .
C44 C30 H30A 119.9 . .
C54 C30 H30A 119.9 . .
C38 C31 C32 119.9(4) . .
C38 C31 P2 117.7(4) . .
C32 C31 P2 122.0(4) . .
C58 C32 C31 120.6(6) . .
C58 C32 H32A 119.7 . .
C31 C32 H32A 119.7 . .
C47 C33 C15 119.8(4) . .
C47 C33 H33A 120.1 . .
C15 C33 H33A 120.1 . .
C52 C34 C18 119.1(4) . .
C52 C34 C61 119.9(5) . .
C18 C34 C61 120.9(4) . .
C18 C36 C53 118.9(5) . .
C18 C36 H36A 120.6 . .
C53 C36 H36A 120.6 . .
C47 C37 C28 120.2(4) . .
C47 C37 H37A 119.9 . .
C28 C37 H37A 119.9 . .
C31 C38 C60 118.8(6) . .
C31 C38 H38A 120.6 . .
C60 C38 H38A 120.6 . .
C4 C39 C16 120.2(3) . .
C4 C39 H39A 119.9 . .
C16 C39 H39A 119.9 . .
C49 C40 C21 118.4(4) . .
C49 C40 H40A 120.8 . .
C21 C40 H40A 120.8 . .
C29 C42 C54 120.0(4) . .
C29 C42 H42A 120.0 . .
C54 C42 H42A 120.0 . .
C30 C44 C50 119.9(4) . .
C30 C44 H44A 120.0 . .
C50 C44 H44A 120.0 . .
C33 C47 C37 120.7(4) . .
C33 C47 H47A 119.7 . .
C37 C47 H47A 119.7 . .
C26 C48 C27 121.1(4) . .
C26 C48 H48A 119.5 . .
C27 C48 H48A 119.5 . .
C25 C49 C40 118.9(4) . .
C25 C49 H49A 120.5 . .
C40 C49 H49A 120.5 . .
C29 C50 C44 120.4(4) . .
C29 C50 H50A 119.8 . .
C44 C50 H50A 119.8 . .
C26 C51 C65 120.5(4) . .
C26 C51 H51A 119.8 . .
C65 C51 H51A 119.8 . .
C57 C52 C34 120.4(5) . .
C57 C52 H52A 119.8 . .
C34 C52 H52A 119.8 . .
C57 C53 C36 120.5(4) . .
C57 C53 H53A 119.7 . .
C36 C53 H53A 119.7 . .
C30 C54 C42 120.4(5) . .
C30 C54 H54A 119.8 . .
C42 C54 H54A 119.8 . .
N1 C55 C59 108.3(4) . .
N1 C55 H55A 125.9 . .
C59 C55 H55A 125.9 . .
C58 C56 C60 120.5(5) . .
C58 C56 H56A 119.7 . .
C60 C56 H56A 119.7 . .
C52 C57 C53 120.4(5) . .
C52 C57 H57A 119.8 . .
C53 C57 H57A 119.8 . .
C56 C58 C32 119.8(7) . .
C56 C58 H58A 120.1 . .
C32 C58 H58A 120.1 . .
C55 C59 C20 104.3(4) . .
C55 C59 H59A 127.8 . .
C20 C59 H59A 127.8 . .
C56 C60 C38 120.3(7) . .
C56 C60 H60A 119.9 . .
C38 C60 H60A 119.9 . .
F2 C61 F4 107.3(4) . .
F2 C61 F1 105.3(4) . .
F4 C61 F1 106.2(5) . .
F2 C61 C34 112.2(5) . .
F4 C61 C34 113.3(4) . .
F1 C61 C34 111.9(5) . .
C11 C62 H62A 109.5 . .
C11 C62 H62B 109.5 . .
H62A C62 H62B 109.5 . .
C11 C62 H62C 109.5 . .
H62A C62 H62C 109.5 . .
H62B C62 H62C 109.5 . .
C51 C65 C17 120.8(4) . .
C51 C65 H65A 119.6 . .
C17 C65 H65A 119.6 . .
C2 C1 H1A 109.5 . .
C2 C1 H1B 109.5 . .
H1A C1 H1B 109.5 . .
C2 C1 H1C 109.5 . .
H1A C1 H1C 109.5 . .
H1B C1 H1C 109.5 . .
C1 C2 O3 124.1(11) . .
C1 C2 O3 90.7(8) . 2_565
O3 C2 O3 63.7(9) . 2_565
C1 C2 H2A 117.9 . .
O3 C2 H2A 117.9 . .
O3 C2 H2A 117.3 2_565 .
C2 O3 C2 101.7(10) . 2_565

loop_
_geom_bond_atom_site_label_1
_geom_bond_atom_site_label_2
_geom_bond_distance
_geom_bond_site_symmetry_2
Cu1 N3 2.153(3) .
Cu1 N2 2.153(3) .
Cu1 P2 2.2808(10) .
Cu1 P1 2.2976(10) .
O1 C5 1.387(4) .
O1 C7 1.401(4) .
N2 C20 1.332(5) .
N2 N1 1.359(5) .
F1 C61 1.346(7) .
B1 F5 1.311(6) .
B1 F6 1.353(6) .
B1 F7 1.377(6) .
B1 F8 1.374(7) .
P2 C28 1.827(4) .
P2 C31 1.829(4) .
P2 C19 1.832(4) .
N1 C55 1.353(6) .
N1 C18 1.426(6) .
F2 C61 1.328(7) .
P1 C29 1.819(4) .
P1 C17 1.834(4) .
P1 C13 1.841(3) .
N3 C11 1.344(5) .
N3 C21 1.356(5) .
C4 C39 1.381(5) .
C4 C5 1.384(5) .
C4 H4A 0.9300 .
F4 C61 1.332(6) .
C5 C13 1.399(5) .
C7 C23 1.386(5) .
C7 C19 1.396(5) .
C9 C12 1.382(6) .
C9 C23 1.386(5) .
C9 H9A 0.9300 .
C10 C12 1.388(5) .
C10 C19 1.387(5) .
C10 H10A 0.9300 .
C11 C25 1.396(5) .
C11 C62 1.480(6) .
C12 H12A 0.9300 .
C13 C22 1.394(5) .
C14 C15 1.379(5) .
C14 C28 1.390(5) .
C14 H14A 0.9300 .
C15 C33 1.389(6) .
C15 H15A 0.9300 .
C16 C39 1.387(5) .
C16 C22 1.390(5) .
C16 H16A 0.9300 .
C17 C27 1.389(5) .
C17 C65 1.397(6) .
C18 C36 1.388(6) .
C18 C34 1.388(7) .
C20 C59 1.398(6) .
C20 C21 1.461(6) .
C21 C40 1.395(5) .
C22 H22A 0.9300 .
C23 H23A 0.9300 .
C25 C49 1.372(7) .
C25 H25A 0.9300 .
C26 C48 1.370(7) .
C26 C51 1.376(7) .
C26 H26A 0.9300 .
C27 C48 1.385(6) .
C27 H27A 0.9300 .
C28 C37 1.391(5) .
C29 C50 1.386(5) .
C29 C42 1.392(6) .
C30 C44 1.372(7) .
C30 C54 1.378(7) .
C30 H30A 0.9300 .
C31 C38 1.381(7) .
C31 C32 1.397(7) .
C32 C58 1.376(7) .
C32 H32A 0.9300 .
C33 C47 1.372(7) .
C33 H33A 0.9300 .
C34 C52 1.389(7) .
C34 C61 1.504(7) .
C36 C53 1.392(7) .
C36 H36A 0.9300 .
C37 C47 1.383(7) .
C37 H37A 0.9300 .
C38 C60 1.406(7) .
C38 H38A 0.9300 .
C39 H39A 0.9300 .
C40 C49 1.381(7) .
C40 H40A 0.9300 .
C42 C54 1.391(6) .
C42 H42A 0.9300 .
C44 C50 1.397(6) .
C44 H44A 0.9300 .
C47 H47A 0.9300 .
C48 H48A 0.9300 .
C49 H49A 0.9300 .
C50 H50A 0.9300 .
C51 C65 1.388(6) .
C51 H51A 0.9300 .
C52 C57 1.375(8) .
C52 H52A 0.9300 .
C53 C57 1.371(9) .
C53 H53A 0.9300 .
C54 H54A 0.9300 .
C55 C59 1.368(8) .
C55 H55A 0.9300 .
C56 C58 1.368(12) .
C56 C60 1.382(11) .
C56 H56A 0.9300 .
C57 H57A 0.9300 .
C58 H58A 0.9300 .
C59 H59A 0.9300 .
C60 H60A 0.9300 .
C62 H62A 0.9600 .
C62 H62B 0.9600 .
C62 H62C 0.9600 .
C65 H65A 0.9300 .
C1 C2 1.400(12) .
C1 H1A 0.9600 .
C1 H1B 0.9600 .
C1 H1C 0.9600 .
C2 O3 1.350(14) .
C2 O3 1.791(14) 2_565
C2 H2A 0.9300 .
O3 C2 1.791(14) 2_565
